data_2013086
loop_
_publ_author_name
'Anwar Usman'
'Chandini R. Nayar'
'P. A. Unnikrishnan'
'P. B. Sreeja'
'M. R. Prathapachandra Kurup'
'Hoong-Kun Fun'

_publ_section_title
;2-Hydroxy-3-(4,5,6,7-tetrahydro-1<i>H</i>-imidazo[4,5-<i>c</i>]pyridin-5-ium-4-yl)benzoate
 monohydrate
;
_journal_issue 12
_journal_name_full 'Acta Crystallographica Section C'
_journal_page_first o724
_journal_page_last o726
_journal_paper_doi 10.1107/S0108270102020371
_journal_volume 58
_journal_year 2002
_chemical_formula_iupac 'C13 H13 N3 O3, H2 O'
_chemical_formula_moiety 'C13 H13 N3 O3, H2 O'
_chemical_formula_sum 'C13 H15 N3 O4'
_chemical_formula_weight 277.28
_chemical_name_systematic
;
2-Hydroxy-3-(4,5,6,7-tetrahydro-1H-imidazo[4,5-c]pyridin-5-ium-4-yl)benzoate
monohydrate
;
_space_group_IT_number 14
_symmetry_cell_setting monoclinic
_symmetry_space_group_name_Hall '-P 2ybc'
_symmetry_space_group_name_H-M 'P 1 21/c 1'
_atom_sites_solution_hydrogens geom
_atom_sites_solution_primary direct
_atom_sites_solution_secondary difmap
_audit_creation_method SHELXL-97
_cell_angle_alpha 90.00
_cell_angle_beta 100.402(2)
_cell_angle_gamma 90.00
_cell_formula_units_Z 4
_cell_length_a 12.4975(13)
_cell_length_b 7.7837(8)
_cell_length_c 13.1320(14)
_cell_measurement_reflns_used 2247
_cell_measurement_temperature 293(2)
_cell_measurement_theta_max 28.32
_cell_measurement_theta_min 3.06
_cell_volume 1256.4(2)
_computing_cell_refinement 'SAINT (Siemens, 1996)'
_computing_data_collection 'SMART (Siemens, 1996)'
_computing_data_reduction SAINT
_computing_molecular_graphics SHELXTL
_computing_publication_material
;
SHELXTL, PARST (Nardelli, 1995) and PLATON (Spek, 1990)
;
_computing_structure_refinement SHELXTL
_computing_structure_solution 'SHELXTL (Sheldrick, 1997)'
_diffrn_ambient_temperature 293(2)
_diffrn_detector_area_resol_mean 8.33
_diffrn_measured_fraction_theta_full 0.994
_diffrn_measured_fraction_theta_max 0.994
_diffrn_measurement_device_type
;
Siemens SMART CCD area-detector
;
_diffrn_measurement_method \w
_diffrn_radiation_monochromator graphite
_diffrn_radiation_source 'fine-focus sealed tube'
_diffrn_radiation_type MoK\a
_diffrn_radiation_wavelength 0.71073
_diffrn_reflns_av_R_equivalents 0.0330
_diffrn_reflns_av_sigmaI/netI 0.0475
_diffrn_reflns_limit_h_max 16
_diffrn_reflns_limit_h_min -13
_diffrn_reflns_limit_k_max 10
_diffrn_reflns_limit_k_min -10
_diffrn_reflns_limit_l_max 14
_diffrn_reflns_limit_l_min -17
_diffrn_reflns_number 7773
_diffrn_reflns_theta_full 28.27
_diffrn_reflns_theta_max 28.27
_diffrn_reflns_theta_min 3.06
_diffrn_standards_decay_% negligible
_diffrn_standards_interval_count 0
_diffrn_standards_interval_time 0
_diffrn_standards_number 0
_exptl_absorpt_coefficient_mu 0.111
_exptl_absorpt_correction_T_max 0.987
_exptl_absorpt_correction_T_min 0.890
_exptl_absorpt_correction_type empirical
_exptl_absorpt_process_details '(SADABS; Sheldrick, 1996)'
_exptl_crystal_colour colorless
_exptl_crystal_density_diffrn 1.466
_exptl_crystal_density_method 'not measured'
_exptl_crystal_description block
_exptl_crystal_F_000 584
_exptl_crystal_size_max 0.46
_exptl_crystal_size_mid 0.20
_exptl_crystal_size_min 0.12
_refine_diff_density_max 0.243
_refine_diff_density_min -0.334
_refine_ls_extinction_method none
_refine_ls_goodness_of_fit_ref 1.056
_refine_ls_hydrogen_treatment refall
_refine_ls_matrix_type full
_refine_ls_number_parameters 241
_refine_ls_number_reflns 3103
_refine_ls_number_restraints 0
_refine_ls_restrained_S_all 1.056
_refine_ls_R_factor_all 0.0984
_refine_ls_R_factor_gt 0.0614
_refine_ls_shift/su_max <0.001
_refine_ls_shift/su_mean 0.000
_refine_ls_structure_factor_coef Fsqd
_refine_ls_weighting_details 'calc w = 1/[\s^2^(Fo^2^)+(0.0779P)^2^+0.2851P] where P = (Fo^2^+2Fc^2^)/3'
_refine_ls_weighting_scheme calc
_refine_ls_wR_factor_gt 0.1388
_refine_ls_wR_factor_ref 0.1568
_reflns_number_gt 2079
_reflns_number_total 3103
_reflns_threshold_expression I>2\s(I)
_cod_data_source_file ob1090.cif
_cod_data_source_block I
_cod_original_sg_symbol_H-M 'P 21/c'
_cod_database_code 2013086
_cod_database_fobs_code 2013086

loop_
_symmetry_equiv_pos_as_xyz
'x, y, z'
'-x, y+1/2, -z+1/2'
'-x, -y, -z'
'x, -y-1/2, z-1/2'

loop_
_atom_site_label
_atom_site_fract_x
_atom_site_fract_y
_atom_site_fract_z
_atom_site_U_iso_or_equiv
_atom_site_adp_type
_atom_site_calc_flag
_atom_site_refinement_flags
_atom_site_occupancy
_atom_site_disorder_assembly
_atom_site_disorder_group
_atom_site_type_symbol
O1 0.93279(12) 0.6045(2) 0.34104(12) 0.0352(4) Uani d . 1 . . O
O2 0.82881(15) 0.4185(2) 0.23902(12) 0.0435(5) Uani d . 1 . . O
O3 0.91086(12) 0.6418(2) 0.52625(12) 0.0317(4) Uani d . 1 . . O
N1 0.62560(14) 0.6850(3) 0.73583(14) 0.0349(5) Uani d . 1 . . N
N2 0.65075(16) 0.5955(3) 0.89898(15) 0.0351(5) Uani d . 1 . . N
N3 0.88358(15) 0.4389(2) 0.74014(14) 0.0289(4) Uani d . 1 . . N
C1 0.78058(17) 0.4898(3) 0.40114(16) 0.0264(5) Uani d . 1 . . C
C2 0.68120(19) 0.4037(3) 0.38035(19) 0.0352(5) Uani d . 1 . . C
C3 0.6205(2) 0.3763(3) 0.4562(2) 0.0412(6) Uani d . 1 . . C
C4 0.65955(19) 0.4320(3) 0.55612(19) 0.0348(5) Uani d . 1 . . C
C5 0.75756(16) 0.5191(3) 0.58080(15) 0.0247(4) Uani d . 1 . . C
C6 0.81687(16) 0.5523(2) 0.50215(16) 0.0232(4) Uani d . 1 . . C
C7 0.80430(17) 0.5757(3) 0.69027(16) 0.0259(5) Uani d . 1 . . C
C8 0.72481(16) 0.6012(3) 0.76115(16) 0.0261(5) Uani d . 1 . . C
C9 0.5852(2) 0.6760(4) 0.82177(19) 0.0407(6) Uani d . 1 . . C
C10 0.74131(17) 0.5480(3) 0.86124(16) 0.0276(5) Uani d . 1 . . C
C11 0.8404(2) 0.4619(3) 0.91854(18) 0.0337(5) Uani d . 1 . . C
C12 0.92870(19) 0.4689(3) 0.85262(18) 0.0350(6) Uani d . 1 . . C
H12B 0.982(2) 0.383(3) 0.878(2) 0.049(8) Uiso d . 1 . . H
C13 0.85108(18) 0.5048(3) 0.32037(17) 0.0294(5) Uani d . 1 . . C
O1W 0.63168(19) 0.5278(3) 1.10306(15) 0.0500(5) Uani d . 1 . . O
H7 0.8487(17) 0.672(3) 0.6868(16) 0.023(5) Uiso d . 1 . . H
H3 0.555(2) 0.321(4) 0.442(2) 0.051(8) Uiso d . 1 . . H
H9 0.518(2) 0.718(3) 0.8289(19) 0.039(7) Uiso d . 1 . . H
H2 0.6560(19) 0.366(3) 0.313(2) 0.038(7) Uiso d . 1 . . H
H4 0.621(2) 0.412(4) 0.607(2) 0.050(8) Uiso d . 1 . . H
H2W1 0.621(3) 0.615(4) 1.144(3) 0.069(11) Uiso d . 1 . . H
H1W1 0.683(3) 0.490(4) 1.135(3) 0.069(12) Uiso d . 1 . . H
H11B 0.8239(19) 0.340(3) 0.9380(18) 0.037(6) Uiso d . 1 . . H
H103 0.932(2) 0.642(4) 0.464(2) 0.058(9) Uiso d . 1 . . H
H11A 0.859(2) 0.521(3) 0.979(2) 0.038(7) Uiso d . 1 . . H
H12A 0.964(2) 0.581(4) 0.855(2) 0.051(8) Uiso d . 1 . . H
H3B 0.8499(19) 0.338(3) 0.7333(18) 0.032(6) Uiso d . 1 . . H
H3A 0.950(2) 0.429(3) 0.706(2) 0.053(8) Uiso d . 1 . . H
H2A 0.6431(19) 0.574(3) 0.966(2) 0.037(7) Uiso d . 1 . . H

loop_
_atom_site_aniso_label
_atom_site_aniso_U_11
_atom_site_aniso_U_22
_atom_site_aniso_U_33
_atom_site_aniso_U_12
_atom_site_aniso_U_13
_atom_site_aniso_U_23
O1 0.0330(9) 0.0410(9) 0.0345(9) 0.0028(7) 0.0138(7) 0.0047(7)
O2 0.0560(11) 0.0494(11) 0.0266(9) 0.0078(8) 0.0115(8) -0.0069(8)
O3 0.0295(8) 0.0397(9) 0.0271(9) -0.0092(7) 0.0079(7) -0.0028(7)
N1 0.0288(10) 0.0466(11) 0.0299(10) 0.0059(9) 0.0063(8) 0.0010(9)
N2 0.0377(11) 0.0456(12) 0.0254(10) -0.0026(9) 0.0146(9) -0.0021(9)
N3 0.0260(10) 0.0311(10) 0.0300(10) 0.0013(8) 0.0060(8) -0.0005(8)
C1 0.0291(11) 0.0264(10) 0.0240(11) 0.0041(9) 0.0052(8) 0.0020(8)
C2 0.0357(13) 0.0416(13) 0.0262(12) -0.0006(10) 0.0000(10) -0.0063(10)
C3 0.0289(12) 0.0506(15) 0.0426(14) -0.0119(11) 0.0027(10) -0.0080(12)
C4 0.0309(12) 0.0434(14) 0.0312(13) -0.0079(10) 0.0090(10) -0.0016(10)
C5 0.0268(10) 0.0268(10) 0.0209(10) 0.0007(8) 0.0057(8) 0.0000(8)
C6 0.0230(10) 0.0203(9) 0.0262(11) 0.0017(8) 0.0040(8) 0.0015(8)
C7 0.0241(10) 0.0306(11) 0.0236(11) -0.0028(9) 0.0060(8) 0.0007(8)
C8 0.0249(10) 0.0309(11) 0.0226(10) -0.0022(9) 0.0046(8) -0.0007(8)
C9 0.0300(12) 0.0561(16) 0.0385(14) 0.0033(12) 0.0126(10) -0.0088(12)
C10 0.0298(11) 0.0299(11) 0.0240(11) -0.0055(9) 0.0075(8) -0.0043(9)
C11 0.0430(13) 0.0343(12) 0.0227(12) -0.0007(10) 0.0031(10) -0.0017(10)
C12 0.0336(13) 0.0381(13) 0.0301(13) 0.0018(11) -0.0025(10) -0.0007(10)
C13 0.0335(12) 0.0308(11) 0.0244(11) 0.0137(9) 0.0062(9) 0.0063(9)
O1W 0.0578(14) 0.0628(14) 0.0292(10) 0.0048(11) 0.0074(9) -0.0044(10)

loop_
_atom_type_symbol
_atom_type_description
_atom_type_scat_dispersion_real
_atom_type_scat_dispersion_imag
_atom_type_scat_source
C C 0.0033 0.0016 'International Tables Vol C Tables 4.2.6.8 and 6.1.1.4'
H H 0.0000 0.0000 'International Tables Vol C Tables 4.2.6.8 and 6.1.1.4'
N N 0.0061 0.0033 'International Tables Vol C Tables 4.2.6.8 and 6.1.1.4'
O O 0.0106 0.0060 'International Tables Vol C Tables 4.2.6.8 and 6.1.1.4'

loop_
_geom_angle_atom_site_label_1
_geom_angle_atom_site_label_2
_geom_angle_atom_site_label_3
_geom_angle
C6 O3 H103 100.2(19)
C9 N1 C8 103.54(19)
C9 N2 C10 106.60(19)
C9 N2 H2A 131.0(15)
C10 N2 H2A 122.4(15)
C12 N3 C7 114.49(17)
C12 N3 H3B 109.0(15)
C7 N3 H3B 108.4(15)
C12 N3 H3A 104.7(15)
C7 N3 H3A 112.6(16)
H3B N3 H3A 107(2)
C2 C1 C6 118.3(2)
C2 C1 C13 121.0(2)
C6 C1 C13 120.54(19)
C3 C2 C1 121.5(2)
C3 C2 H2 120.1(15)
C1 C2 H2 118.5(15)
C2 C3 C4 119.5(2)
C2 C3 H3 121.0(18)
C4 C3 H3 119.5(18)
C3 C4 C5 121.3(2)
C3 C4 H4 120.2(18)
C5 C4 H4 118.5(18)
C4 C5 C6 118.76(19)
C4 C5 C7 122.47(19)
C6 C5 C7 118.75(18)
O3 C6 C5 118.40(18)
O3 C6 C1 121.10(19)
C5 C6 C1 120.48(19)
C8 C7 C5 116.37(17)
C8 C7 N3 106.26(17)
C5 C7 N3 108.30(17)
C8 C7 H7 112.9(13)
C5 C7 H7 108.5(13)
N3 C7 H7 103.6(13)
C10 C8 N1 110.38(19)
C10 C8 C7 124.16(19)
N1 C8 C7 125.45(18)
N1 C9 N2 113.3(2)
N1 C9 H9 124.4(16)
N2 C9 H9 122.3(16)
C8 C10 N2 106.14(19)
C8 C10 C11 126.4(2)
N2 C10 C11 127.4(2)
C10 C11 C12 108.61(19)
C10 C11 H11B 111.1(13)
C12 C11 H11B 112.3(13)
C10 C11 H11A 105.5(15)
C12 C11 H11A 112.8(16)
H11B C11 H11A 106(2)
N3 C12 C11 111.84(19)
N3 C12 H12B 110.2(16)
C11 C12 H12B 107.9(16)
N3 C12 H12A 105.3(16)
C11 C12 H12A 112.1(16)
H12B C12 H12A 110(2)
O2 C13 O1 123.8(2)
O2 C13 C1 119.6(2)
O1 C13 C1 116.59(19)
H2W1 O1W H1W1 99(3)

loop_
_geom_bond_atom_site_label_1
_geom_bond_atom_site_label_2
_geom_bond_site_symmetry_2
_geom_bond_distance
_geom_bond_publ_flag
O1 C13 . 1.273(3) yes
O2 C13 . 1.250(3) yes
O3 C6 . 1.353(2) yes
O3 H103 . 0.90(3) ?
N1 C9 . 1.319(3) yes
N1 C8 . 1.387(3) yes
N2 C9 . 1.339(3) yes
N2 C10 . 1.366(3) yes
N2 H2A . 0.92(3) ?
N3 C12 . 1.501(3) yes
N3 C7 . 1.520(3) yes
N3 H3B . 0.89(3) ?
N3 H3A . 1.01(3) ?
C1 C2 . 1.394(3) ?
C1 C6 . 1.409(3) ?
C1 C13 . 1.501(3) ?
C2 C3 . 1.373(3) ?
C2 H2 . 0.93(3) ?
C3 C4 . 1.385(3) ?
C3 H3 . 0.91(3) ?
C4 C5 . 1.386(3) ?
C4 H4 . 0.90(3) ?
C5 C6 . 1.400(3) ?
C5 C7 . 1.516(3) ?
C7 C8 . 1.492(3) ?
C7 H7 . 0.94(2) ?
C8 C10 . 1.358(3) ?
C9 H9 . 0.92(2) ?
C10 C11 . 1.488(3) yes
C11 C12 . 1.521(3) yes
C11 H11B . 1.01(3) ?
C11 H11A . 0.91(3) ?
C12 H12B . 0.96(3) ?
C12 H12A . 0.97(3) ?
O1W H2W1 . 0.89(4) ?
O1W H1W1 . 0.76(4) ?

loop_
_geom_hbond_atom_site_label_D
_geom_hbond_atom_site_label_H
_geom_hbond_atom_site_label_A
_geom_hbond_site_symmetry_A
_geom_hbond_distance_DH
_geom_hbond_distance_HA
_geom_hbond_distance_DA
_geom_hbond_angle_DHA
_geom_hbond_publ_flag
N2 H2A O1W 1_555 0.92(3) 1.87(3) 2.783(3) 178(2) yes
N3 H3A O1 3_766 1.02(3) 1.71(3) 2.720(2) 174(2) yes
N3 H3B O2 4_566 0.89(2) 2.02(2) 2.864(2) 159(2) yes
O1W H1W1 O2 1_556 0.76(4) 2.14(4) 2.897(3) 171(3) yes
O1W H2W1 N1 4_576 0.89(3) 1.96(3) 2.844(3) 170(4) yes
O3 H103 O1 1_555 0.90(3) 1.64(3) 2.513(2) 161(3) yes
C12 H12A O1 4_576 0.98(3) 2.48(3) 3.325(3) 145(2) yes
C12 H12B O3 2_746 0.96(2) 2.51(2) 3.447(3) 166(2) yes

loop_
_geom_torsion_atom_site_label_1
_geom_torsion_atom_site_label_2
_geom_torsion_atom_site_label_3
_geom_torsion_atom_site_label_4
_geom_torsion
C6 C1 C2 C3 -1.4(3)
C13 C1 C2 C3 174.3(2)
C1 C2 C3 C4 -1.3(4)
C2 C3 C4 C5 1.7(4)
C3 C4 C5 C6 0.8(3)
C3 C4 C5 C7 -177.7(2)
C4 C5 C6 O3 178.07(19)
C7 C5 C6 O3 -3.4(3)
C4 C5 C6 C1 -3.6(3)
C7 C5 C6 C1 174.90(18)
C2 C1 C6 O3 -177.79(19)
C13 C1 C6 O3 6.4(3)
C2 C1 C6 C5 3.9(3)
C13 C1 C6 C5 -171.82(17)
C4 C5 C7 C8 -24.6(3)
C6 C5 C7 C8 156.96(18)
C4 C5 C7 N3 95.0(2)
C6 C5 C7 N3 -83.5(2)
C12 N3 C7 C8 -48.7(2)
C12 N3 C7 C5 -174.44(18)
C9 N1 C8 C10 -1.1(3)
C9 N1 C8 C7 -179.7(2)
C5 C7 C8 C10 137.3(2)
N3 C7 C8 C10 16.7(3)
C5 C7 C8 N1 -44.3(3)
N3 C7 C8 N1 -164.9(2)
C8 N1 C9 N2 0.6(3)
C10 N2 C9 N1 0.2(3)
N1 C8 C10 N2 1.2(2)
C7 C8 C10 N2 179.87(19)
N1 C8 C10 C11 -176.6(2)
C7 C8 C10 C11 2.1(3)
C9 N2 C10 C8 -0.8(2)
C9 N2 C10 C11 176.9(2)
C8 C10 C11 C12 9.3(3)
N2 C10 C11 C12 -168.0(2)
C7 N3 C12 C11 64.2(3)
C10 C11 C12 N3 -39.7(3)
C2 C1 C13 O2 -10.6(3)
C6 C1 C13 O2 165.04(19)
C2 C1 C13 O1 170.82(19)
C6 C1 C13 O1 -13.5(3)

loop_
_cod_related_entry_id
_cod_related_entry_database
_cod_related_entry_code
1 ChemSpider 21107395
